data_4089442
loop_
_publ_author_name
'Laskowski, Nadine'
'Reis, Eva-Maria'
'K\"otzner, Lisa'
'Baus, Johannes A.'
'Burschka, Christian'
'Tacke, Reinhold'

_publ_section_title
;
 Synthesis of Silicon-Functionalized (Silylmethyl)silanes and
 \a,\w-Dichlorocarbosilanes Using the TMOP (2,4,6-Trimethoxyphenyl)
 Protecting Group: (TMOP)Me2SiCH2Cl and (TMOP)2MeSiCH2Cl as Reagents To
 Introduce the ClMe2SiCH2, MeOMe2SiCH2, or Cl2MeSiCH2 Group by
 Nucleophilic Substitution at Silicon
;
_journal_issue 11
_journal_name_full Organometallics
_journal_page_first 3269
_journal_paper_doi 10.1021/om400190q
_journal_volume 32
_journal_year 2013
_chemical_formula_moiety 'C20 H27 Cl O6 Si'
_chemical_formula_sum 'C20 H27 Cl O6 Si'
_chemical_formula_weight 426.96
_space_group_IT_number 2
_space_group_name_Hall '-P 1'
_space_group_name_H-M_alt 'P -1'
_symmetry_cell_setting triclinic
_symmetry_space_group_name_H-M 'P -1'
_atom_sites_solution_hydrogens geom
_atom_sites_solution_primary direct
_atom_sites_solution_secondary difmap
_audit_creation_method SHELXL-97
_cell_angle_alpha 71.17(3)
_cell_angle_beta 73.89(3)
_cell_angle_gamma 78.16(3)
_cell_formula_units_Z 4
_cell_length_a 11.083(2)
_cell_length_b 12.489(3)
_cell_length_c 17.159(4)
_cell_measurement_reflns_used 5000
_cell_measurement_temperature 173(2)
_cell_measurement_theta_max 29.1
_cell_measurement_theta_min 2.45
_cell_volume 2142.2(9)
_computing_cell_refinement Stoe-IPDS
_computing_data_collection Stoe-IPDS
_computing_data_reduction Stoe-IPDS
_computing_molecular_graphics ORTEP/POV-Ray
_computing_publication_material Bruker-SHELXTL
_computing_structure_refinement 'SHELXL-97 (Sheldrick, 2008)'
_computing_structure_solution 'SHELXS-97 (Sheldrick, 2008)'
_diffrn_ambient_temperature 173(2)
_diffrn_measured_fraction_theta_full 0.936
_diffrn_measured_fraction_theta_max 0.936
_diffrn_measurement_device_type image_plate_Stoe-IPDS
_diffrn_measurement_method 'omega scan'
_diffrn_radiation_monochromator graphite
_diffrn_radiation_source 'fine-focus sealed tube'
_diffrn_radiation_type MoK\a
_diffrn_radiation_wavelength 0.71073
_diffrn_reflns_av_R_equivalents 0.0667
_diffrn_reflns_av_sigmaI/netI 0.0479
_diffrn_reflns_limit_h_max 13
_diffrn_reflns_limit_h_min -13
_diffrn_reflns_limit_k_max 15
_diffrn_reflns_limit_k_min -15
_diffrn_reflns_limit_l_max 21
_diffrn_reflns_limit_l_min -21
_diffrn_reflns_number 31271
_diffrn_reflns_theta_full 26.02
_diffrn_reflns_theta_max 26.02
_diffrn_reflns_theta_min 2.44
_exptl_absorpt_coefficient_mu 0.267
_exptl_absorpt_correction_type none
_exptl_crystal_colour colourless
_exptl_crystal_density_diffrn 1.324
_exptl_crystal_density_method 'not measured'
_exptl_crystal_description block
_exptl_crystal_F_000 904
_exptl_crystal_size_max 0.5
_exptl_crystal_size_mid 0.35
_exptl_crystal_size_min 0.2
_refine_diff_density_max 0.840
_refine_diff_density_min -0.542
_refine_diff_density_rms
'0.091 -9 6 -9 0.46 4.22 2-0.10092-0.45808-0.14589 0.69994-0.83116 0.46276 -8 3 -4 1517.93 12.35 2-0.10092- 0.49490'
_refine_ls_extinction_method none
_refine_ls_goodness_of_fit_ref 1.078
_refine_ls_hydrogen_treatment constr
_refine_ls_matrix_type full
_refine_ls_number_parameters 519
_refine_ls_number_reflns 7902
_refine_ls_number_restraints 0
_refine_ls_restrained_S_all 1.078
_refine_ls_R_factor_all 0.0738
_refine_ls_R_factor_gt 0.0575
_refine_ls_shift/su_max 0.001
_refine_ls_shift/su_mean 0.000
_refine_ls_structure_factor_coef Fsqd
_refine_ls_weighting_details 'calc w=1/[\s^2^(Fo^2^)+(0.1069P)^2^+0.3423P] where P=(Fo^2^+2Fc^2^)/3'
_refine_ls_weighting_scheme calc
_refine_ls_wR_factor_gt 0.1611
_refine_ls_wR_factor_ref 0.1694
_reflns_number_gt 5783
_reflns_number_total 7902
_reflns_threshold_expression >2sigma(I)
_cod_data_source_file om400190q_si_001.cif
_cod_data_source_block las19e
_cod_original_sg_symbol_H-M P-1
_cod_database_code 4089442

loop_
_symmetry_equiv_pos_as_xyz
'x, y, z'
'-x, -y, -z'

loop_
_atom_site_label
_atom_site_type_symbol
_atom_site_fract_x
_atom_site_fract_y
_atom_site_fract_z
_atom_site_U_iso_or_equiv
_atom_site_adp_type
_atom_site_occupancy
_atom_site_symmetry_multiplicity
_atom_site_calc_flag
_atom_site_refinement_flags
Cl1 Cl 0.53845(8) 0.20932(6) 0.43285(5) 0.0432(2) Uani 1 1 d .
C1 C 0.4282(2) 0.3501(2) 0.24223(16) 0.0245(5) Uani 1 1 d .
Si1 Si 0.57027(7) 0.38935(6) 0.26213(4) 0.02462(18) Uani 1 1 d .
O1 O 0.54530(18) 0.21165(17) 0.17568(14) 0.0362(5) Uani 1 1 d .
O2 O 0.08813(19) 0.29282(18) 0.21020(13) 0.0372(5) Uani 1 1 d .
C2 C 0.4285(3) 0.2683(2) 0.20226(16) 0.0260(5) Uani 1 1 d .
O3 O 0.31145(18) 0.49029(16) 0.30632(13) 0.0325(5) Uani 1 1 d .
C3 C 0.3181(3) 0.2452(2) 0.18938(16) 0.0268(6) Uani 1 1 d .
H3 H 0.3214 0.1893 0.1619 0.032 Uiso 1 1 calc R
O4 O 0.6163(2) 0.49903(16) 0.08328(12) 0.0363(5) Uani 1 1 d .
C4 C 0.2035(3) 0.3065(2) 0.21797(17) 0.0273(6) Uani 1 1 d .
O5 O 0.6437(2) 0.88478(15) 0.07962(13) 0.0369(5) Uani 1 1 d .
C5 C 0.1977(3) 0.3887(2) 0.25759(18) 0.0299(6) Uani 1 1 d .
H5 H 0.1190 0.4302 0.2766 0.036 Uiso 1 1 calc R
O6 O 0.5437(2) 0.59405(15) 0.33585(12) 0.0322(4) Uani 1 1 d .
C6 C 0.3095(3) 0.4091(2) 0.26887(16) 0.0260(5) Uani 1 1 d .
C19 C 0.7255(3) 0.3055(2) 0.2281(2) 0.0338(6) Uani 1 1 d .
H19A H 0.7429 0.3156 0.1672 0.051 Uiso 1 1 calc R
H19B H 0.7222 0.2245 0.2586 0.051 Uiso 1 1 calc R
H19C H 0.7930 0.3324 0.2409 0.051 Uiso 1 1 calc R
C13 C 0.6258(3) 0.7723(2) 0.11770(17) 0.0276(6) Uani 1 1 d .
C14 C 0.5970(3) 0.7413(2) 0.20507(17) 0.0278(6) Uani 1 1 d .
H14 H 0.5922 0.7955 0.2343 0.033 Uiso 1 1 calc R
C15 C 0.5750(2) 0.6294(2) 0.24972(17) 0.0261(5) Uani 1 1 d .
C16 C 0.6618(5) 0.5204(3) -0.0047(2) 0.0644(12) Uani 1 1 d .
H16A H 0.6054 0.5821 -0.0337 0.097 Uiso 1 1 calc R
H16B H 0.6647 0.4512 -0.0208 0.097 Uiso 1 1 calc R
H16C H 0.7471 0.5426 -0.0211 0.097 Uiso 1 1 calc R
C17 C 0.7069(4) 0.9174(3) -0.0062(2) 0.0532(10) Uani 1 1 d .
H17A H 0.6497 0.9201 -0.0415 0.080 Uiso 1 1 calc R
H17B H 0.7816 0.8618 -0.0165 0.080 Uiso 1 1 calc R
H17C H 0.7333 0.9929 -0.0204 0.080 Uiso 1 1 calc R
C18 C 0.5432(3) 0.6725(2) 0.38100(18) 0.0342(6) Uani 1 1 d .
H18A H 0.6278 0.6956 0.3665 0.051 Uiso 1 1 calc R
H18B H 0.5193 0.6358 0.4419 0.051 Uiso 1 1 calc R
H18C H 0.4820 0.7400 0.3655 0.051 Uiso 1 1 calc R
C20 C 0.5449(3) 0.3600(2) 0.38082(17) 0.0309(6) Uani 1 1 d .
H20A H 0.6150 0.3847 0.3934 0.037 Uiso 1 1 calc R
H20B H 0.4647 0.4042 0.4026 0.037 Uiso 1 1 calc R
Cl2 Cl -0.08166(8) 0.07242(6) 0.09181(5) 0.0423(2) Uani 1 1 d .
Si2 Si -0.09214(7) -0.12195(6) 0.25365(5) 0.02701(19) Uani 1 1 d .
O7 O -0.0640(2) -0.31838(17) 0.17065(13) 0.0367(5) Uani 1 1 d .
C7 C 0.5547(3) 0.1304(3) 0.1314(2) 0.0388(7) Uani 1 1 d .
H7A H 0.5231 0.1679 0.0799 0.058 Uiso 1 1 calc R
H7B H 0.5040 0.0692 0.1676 0.058 Uiso 1 1 calc R
H7C H 0.6434 0.0980 0.1163 0.058 Uiso 1 1 calc R
O8 O -0.1649(2) -0.62064(16) 0.41973(13) 0.0379(5) Uani 1 1 d .
C8 C 0.0851(3) 0.2240(3) 0.1588(2) 0.0365(7) Uani 1 1 d .
H8A H 0.1274 0.2586 0.1001 0.055 Uiso 1 1 calc R
H8B H -0.0031 0.2186 0.1616 0.055 Uiso 1 1 calc R
H8C H 0.1289 0.1475 0.1794 0.055 Uiso 1 1 calc R
C9 C 0.2001(3) 0.5713(2) 0.31555(19) 0.0343(6) Uani 1 1 d .
H9A H 0.1724 0.6007 0.2622 0.051 Uiso 1 1 calc R
H9B H 0.2191 0.6345 0.3304 0.051 Uiso 1 1 calc R
H9C H 0.1326 0.5340 0.3604 0.051 Uiso 1 1 calc R
O9 O -0.1209(2) -0.24574(16) 0.42962(12) 0.0352(5) Uani 1 1 d .
O10 O 0.17510(18) -0.18281(16) 0.17746(13) 0.0334(5) Uani 1 1 d .
C10 C 0.5838(2) 0.5461(2) 0.20866(16) 0.0252(5) Uani 1 1 d .
O11 O 0.3861(2) -0.03528(18) 0.31849(14) 0.0398(5) Uani 1 1 d .
C11 C 0.6117(3) 0.5827(2) 0.12018(17) 0.0274(6) Uani 1 1 d .
O12 O -0.0709(2) 0.02010(19) 0.36696(15) 0.0437(6) Uani 1 1 d .
C12 C 0.6329(3) 0.6950(2) 0.07298(17) 0.0294(6) Uani 1 1 d .
H12 H 0.6514 0.7173 0.0129 0.035 Uiso 1 1 calc R
C21 C -0.1001(2) -0.2802(2) 0.30101(17) 0.0273(6) Uani 1 1 d .
C26 C -0.1228(3) -0.3234(2) 0.38904(18) 0.0288(6) Uani 1 1 d .
C23 C -0.1177(3) -0.4720(2) 0.29785(19) 0.0308(6) Uani 1 1 d .
H23 H -0.1155 -0.5227 0.2663 0.037 Uiso 1 1 calc R
C22 C -0.0945(2) -0.3590(2) 0.25633(18) 0.0290(6) Uani 1 1 d .
C25 C -0.1457(3) -0.4364(2) 0.43332(18) 0.0300(6) Uani 1 1 d .
H25 H -0.1616 -0.4624 0.4933 0.036 Uiso 1 1 calc R
C24 C -0.1439(3) -0.5088(2) 0.38531(19) 0.0303(6) Uani 1 1 d .
C28 C -0.1973(3) -0.6637(3) 0.5094(2) 0.0442(8) Uani 1 1 d .
H28A H -0.2236 -0.7396 0.5253 0.066 Uiso 1 1 calc R
H28B H -0.2670 -0.6122 0.5327 0.066 Uiso 1 1 calc R
H28C H -0.1236 -0.6689 0.5321 0.066 Uiso 1 1 calc R
C27 C -0.0512(3) -0.3942(3) 0.1214(2) 0.0430(8) Uani 1 1 d .
H27A H -0.0235 -0.3543 0.0613 0.064 Uiso 1 1 calc R
H27B H -0.1330 -0.4207 0.1312 0.064 Uiso 1 1 calc R
H27C H 0.0116 -0.4598 0.1376 0.064 Uiso 1 1 calc R
C30 C 0.0507(3) -0.0843(2) 0.27370(17) 0.0273(6) Uani 1 1 d .
C29 C -0.1606(3) -0.2729(3) 0.5190(2) 0.0416(7) Uani 1 1 d .
H29A H -0.1625 -0.2057 0.5372 0.062 Uiso 1 1 calc R
H29B H -0.1012 -0.3352 0.5445 0.062 Uiso 1 1 calc R
H29C H -0.2455 -0.2965 0.5371 0.062 Uiso 1 1 calc R
C31 C 0.1730(3) -0.1243(2) 0.23319(17) 0.0271(6) Uani 1 1 d .
C32 C 0.2836(3) -0.1065(2) 0.24841(18) 0.0322(6) Uani 1 1 d .
H32 H 0.3643 -0.1348 0.2200 0.039 Uiso 1 1 calc R
C33 C 0.2731(3) -0.0467(2) 0.30598(18) 0.0301(6) Uani 1 1 d .
C34 C 0.1559(3) -0.0027(2) 0.34649(18) 0.0309(6) Uani 1 1 d .
H34 H 0.1497 0.0395 0.3850 0.037 Uiso 1 1 calc R
C35 C 0.0468(3) -0.0220(2) 0.32927(17) 0.0297(6) Uani 1 1 d .
C37 C 0.3838(3) 0.0246(3) 0.3773(2) 0.0407(7) Uani 1 1 d .
H37A H 0.4707 0.0257 0.3801 0.061 Uiso 1 1 calc R
H37B H 0.3360 -0.0138 0.4334 0.061 Uiso 1 1 calc R
H37C H 0.3433 0.1030 0.3587 0.061 Uiso 1 1 calc R
C36 C 0.2954(3) -0.2282(3) 0.1342(2) 0.0391(7) Uani 1 1 d .
H36A H 0.2827 -0.2607 0.0926 0.059 Uiso 1 1 calc R
H36B H 0.3368 -0.2878 0.1752 0.059 Uiso 1 1 calc R
H36C H 0.3490 -0.1670 0.1052 0.059 Uiso 1 1 calc R
C38 C -0.0834(3) 0.1120(3) 0.4015(2) 0.0389(7) Uani 1 1 d .
H38A H -0.0338 0.1712 0.3606 0.058 Uiso 1 1 calc R
H38B H -0.0524 0.0843 0.4536 0.058 Uiso 1 1 calc R
H38C H -0.1727 0.1439 0.4141 0.058 Uiso 1 1 calc R
C40 C -0.0807(3) -0.0812(2) 0.13579(18) 0.0332(6) Uani 1 1 d .
H40A H -0.0017 -0.1208 0.1081 0.040 Uiso 1 1 calc R
H40B H -0.1532 -0.1049 0.1251 0.040 Uiso 1 1 calc R
C39 C -0.2481(3) -0.0473(2) 0.2975(2) 0.0354(6) Uani 1 1 d .
H39A H -0.2469 0.0353 0.2753 0.053 Uiso 1 1 calc R
H39B H -0.2636 -0.0695 0.3593 0.053 Uiso 1 1 calc R
H39C H -0.3155 -0.0687 0.2809 0.053 Uiso 1 1 calc R

loop_
_atom_site_aniso_label
_atom_site_aniso_U_11
_atom_site_aniso_U_22
_atom_site_aniso_U_33
_atom_site_aniso_U_23
_atom_site_aniso_U_13
_atom_site_aniso_U_12
Cl1 0.0522(5) 0.0312(4) 0.0437(4) 0.0006(3) -0.0186(4) -0.0078(3)
C1 0.0210(14) 0.0227(12) 0.0274(12) -0.0049(10) -0.0056(10) -0.0008(10)
Si1 0.0209(4) 0.0226(3) 0.0307(4) -0.0072(3) -0.0080(3) -0.0014(3)
O1 0.0213(11) 0.0393(11) 0.0565(12) -0.0284(10) -0.0105(9) 0.0044(8)
O2 0.0235(11) 0.0454(11) 0.0511(12) -0.0243(10) -0.0097(9) -0.0034(9)
C2 0.0210(14) 0.0251(12) 0.0298(13) -0.0075(10) -0.0050(11) 0.0004(10)
O3 0.0260(11) 0.0315(10) 0.0470(11) -0.0225(9) -0.0124(9) 0.0054(8)
C3 0.0244(15) 0.0267(12) 0.0313(13) -0.0100(10) -0.0077(11) -0.0025(10)
O4 0.0517(14) 0.0287(10) 0.0308(10) -0.0111(8) -0.0073(9) -0.0086(9)
C4 0.0208(14) 0.0319(13) 0.0317(13) -0.0100(11) -0.0083(11) -0.0041(11)
O5 0.0446(13) 0.0243(9) 0.0391(11) -0.0070(8) -0.0070(10) -0.0053(9)
C5 0.0218(15) 0.0308(13) 0.0375(14) -0.0126(11) -0.0070(12) 0.0007(11)
O6 0.0399(12) 0.0266(9) 0.0321(10) -0.0115(7) -0.0067(9) -0.0053(8)
C6 0.0248(14) 0.0247(12) 0.0301(13) -0.0103(10) -0.0086(11) 0.0010(10)
C19 0.0246(15) 0.0299(13) 0.0503(17) -0.0146(12) -0.0126(13) -0.0002(11)
C13 0.0202(14) 0.0217(12) 0.0398(14) -0.0071(10) -0.0084(12) -0.0011(10)
C14 0.0219(14) 0.0256(12) 0.0390(14) -0.0140(11) -0.0087(12) 0.0006(10)
C15 0.0192(14) 0.0263(12) 0.0337(13) -0.0103(10) -0.0078(11) 0.0003(10)
C16 0.111(4) 0.046(2) 0.0382(18) -0.0195(15) 0.000(2) -0.026(2)
C17 0.085(3) 0.0336(16) 0.0391(17) -0.0032(13) -0.0107(18) -0.0199(17)
C18 0.0368(17) 0.0347(14) 0.0354(14) -0.0160(12) -0.0093(13) -0.0026(12)
C20 0.0341(16) 0.0263(13) 0.0340(14) -0.0054(11) -0.0142(12) -0.0041(11)
Cl2 0.0461(5) 0.0350(4) 0.0443(4) -0.0048(3) -0.0133(4) -0.0079(3)
Si2 0.0212(4) 0.0249(3) 0.0353(4) -0.0098(3) -0.0071(3) -0.0008(3)
O7 0.0394(13) 0.0350(10) 0.0383(11) -0.0156(8) -0.0076(9) -0.0036(9)
C7 0.0312(17) 0.0403(16) 0.0529(18) -0.0305(14) -0.0104(14) 0.0071(13)
O8 0.0407(13) 0.0269(10) 0.0480(12) -0.0110(8) -0.0114(10) -0.0060(9)
C8 0.0308(17) 0.0403(15) 0.0467(17) -0.0196(13) -0.0126(14) -0.0053(13)
C9 0.0295(16) 0.0285(13) 0.0452(16) -0.0158(12) -0.0076(13) 0.0034(12)
O9 0.0427(13) 0.0296(10) 0.0359(10) -0.0121(8) -0.0080(9) -0.0068(9)
O10 0.0252(11) 0.0348(10) 0.0453(11) -0.0222(9) -0.0098(9) 0.0052(8)
C10 0.0194(14) 0.0244(12) 0.0319(13) -0.0081(10) -0.0079(11) -0.0003(10)
O11 0.0264(11) 0.0423(11) 0.0593(13) -0.0228(10) -0.0170(10) 0.0008(9)
C11 0.0243(14) 0.0258(12) 0.0335(14) -0.0101(10) -0.0065(11) -0.0033(10)
O12 0.0236(11) 0.0533(13) 0.0644(14) -0.0392(11) -0.0012(10) -0.0023(10)
C12 0.0280(15) 0.0292(13) 0.0301(13) -0.0074(11) -0.0067(12) -0.0029(11)
C21 0.0182(14) 0.0270(12) 0.0383(14) -0.0122(11) -0.0071(11) -0.0002(10)
C26 0.0215(14) 0.0276(13) 0.0391(14) -0.0124(11) -0.0077(12) -0.0011(11)
C23 0.0204(14) 0.0312(13) 0.0457(16) -0.0172(12) -0.0105(12) 0.0004(11)
C22 0.0174(14) 0.0320(13) 0.0399(15) -0.0130(11) -0.0099(12) 0.0014(11)
C25 0.0240(15) 0.0283(13) 0.0384(15) -0.0108(11) -0.0081(12) -0.0008(11)
C24 0.0214(14) 0.0244(12) 0.0465(16) -0.0109(11) -0.0112(12) 0.0005(11)
C28 0.050(2) 0.0302(15) 0.0508(18) -0.0093(13) -0.0097(16) -0.0075(14)
C27 0.050(2) 0.0428(17) 0.0430(17) -0.0215(14) -0.0157(15) 0.0018(15)
C30 0.0217(14) 0.0237(12) 0.0345(14) -0.0075(10) -0.0053(11) -0.0012(10)
C29 0.045(2) 0.0418(16) 0.0415(16) -0.0195(13) -0.0028(14) -0.0095(14)
C31 0.0250(15) 0.0213(11) 0.0340(13) -0.0081(10) -0.0074(11) 0.0002(10)
C32 0.0219(15) 0.0295(13) 0.0439(16) -0.0124(12) -0.0066(12) 0.0020(11)
C33 0.0234(15) 0.0271(13) 0.0407(15) -0.0076(11) -0.0113(12) -0.0027(11)
C34 0.0301(16) 0.0293(13) 0.0355(14) -0.0125(11) -0.0083(12) -0.0024(11)
C35 0.0240(15) 0.0283(13) 0.0350(14) -0.0105(11) -0.0023(12) -0.0032(11)
C37 0.0367(18) 0.0439(16) 0.0493(18) -0.0168(14) -0.0185(15) -0.0041(14)
C36 0.0315(17) 0.0424(16) 0.0447(16) -0.0224(13) -0.0060(14) 0.0052(13)
C38 0.0326(17) 0.0413(16) 0.0471(17) -0.0247(14) -0.0066(14) 0.0022(13)
C40 0.0326(16) 0.0287(13) 0.0405(15) -0.0107(11) -0.0135(13) -0.0001(12)
C39 0.0250(15) 0.0329(14) 0.0496(17) -0.0138(12) -0.0107(13) -0.0002(12)

loop_
_atom_type_symbol
_atom_type_description
_atom_type_scat_dispersion_real
_atom_type_scat_dispersion_imag
_atom_type_scat_source
C C 0.0033 0.0016 'International Tables Vol C Tables 4.2.6.8 and 6.1.1.4'
H H 0.0000 0.0000 'International Tables Vol C Tables 4.2.6.8 and 6.1.1.4'
O O 0.0106 0.0060 'International Tables Vol C Tables 4.2.6.8 and 6.1.1.4'
Si Si 0.0817 0.0704 'International Tables Vol C Tables 4.2.6.8 and 6.1.1.4'
Cl Cl 0.1484 0.1585 'International Tables Vol C Tables 4.2.6.8 and 6.1.1.4'

loop_
_geom_angle_atom_site_label_1
_geom_angle_atom_site_label_2
_geom_angle_atom_site_label_3
_geom_angle
C2 C1 C6 115.9(2)
C2 C1 Si1 126.70(19)
C6 C1 Si1 117.44(19)
C19 Si1 C1 115.74(12)
C19 Si1 C10 108.46(13)
C1 Si1 C10 109.87(11)
C19 Si1 C20 105.67(13)
C1 Si1 C20 107.40(13)
C10 Si1 C20 109.52(12)
C2 O1 C7 119.1(2)
C4 O2 C8 118.5(2)
O1 C2 C3 121.6(2)
O1 C2 C1 115.4(2)
C3 C2 C1 122.9(2)
C6 O3 C9 117.0(2)
C4 C3 C2 118.1(2)
C11 O4 C16 119.2(2)
O2 C4 C5 114.0(2)
O2 C4 C3 124.6(2)
C5 C4 C3 121.4(2)
C13 O5 C17 118.7(2)
C4 C5 C6 118.6(2)
C15 O6 C18 118.4(2)
O3 C6 C5 121.9(2)
O3 C6 C1 115.0(2)
C5 C6 C1 123.1(2)
O5 C13 C14 114.6(2)
O5 C13 C12 123.5(2)
C14 C13 C12 121.9(2)
C13 C14 C15 119.1(2)
O6 C15 C14 121.9(2)
O6 C15 C10 116.0(2)
C14 C15 C10 122.1(2)
Cl1 C20 Si1 110.24(14)
C39 Si2 C30 115.54(12)
C39 Si2 C21 107.11(13)
C30 Si2 C21 109.45(11)
C39 Si2 C40 104.91(13)
C30 Si2 C40 109.73(13)
C21 Si2 C40 109.93(12)
C22 O7 C27 118.8(2)
C24 O8 C28 118.0(2)
C26 O9 C29 119.9(2)
C31 O10 C36 118.6(2)
C11 C10 C15 116.3(2)
C11 C10 Si1 117.81(18)
C15 C10 Si1 125.8(2)
C33 O11 C37 118.4(2)
O4 C11 C10 114.0(2)
O4 C11 C12 122.7(2)
C10 C11 C12 123.3(2)
C35 O12 C38 119.2(2)
C13 C12 C11 117.4(2)
C26 C21 C22 116.0(2)
C26 C21 Si2 117.74(19)
C22 C21 Si2 126.1(2)
O9 C26 C21 114.1(2)
O9 C26 C25 122.1(2)
C21 C26 C25 123.8(2)
C24 C23 C22 119.3(2)
O7 C22 C23 122.3(2)
O7 C22 C21 115.7(2)
C23 C22 C21 122.0(3)
C24 C25 C26 117.2(3)
O8 C24 C23 114.7(2)
O8 C24 C25 123.7(3)
C23 C24 C25 121.6(3)
C35 C30 C31 115.5(2)
C35 C30 Si2 125.1(2)
C31 C30 Si2 119.31(19)
O10 C31 C32 122.2(2)
O10 C31 C30 114.7(2)
C32 C31 C30 123.1(2)
C33 C32 C31 118.5(2)
O11 C33 C34 123.9(2)
O11 C33 C32 114.7(2)
C34 C33 C32 121.3(3)
C33 C34 C35 118.4(2)
O12 C35 C30 116.1(2)
O12 C35 C34 120.8(2)
C30 C35 C34 123.1(2)
Cl2 C40 Si2 109.55(14)

loop_
_geom_bond_atom_site_label_1
_geom_bond_atom_site_label_2
_geom_bond_distance
Cl1 C20 1.811(3)
C1 C2 1.402(4)
C1 C6 1.403(4)
C1 Si1 1.887(3)
Si1 C19 1.870(3)
Si1 C10 1.893(3)
Si1 C20 1.898(3)
O1 C2 1.375(3)
O1 C7 1.425(3)
O2 C4 1.372(3)
O2 C8 1.427(3)
C2 C3 1.401(4)
O3 C6 1.371(3)
O3 C9 1.433(3)
C3 C4 1.392(4)
O4 C11 1.372(3)
O4 C16 1.407(4)
C4 C5 1.385(4)
O5 C13 1.375(3)
O5 C17 1.408(4)
C5 C6 1.390(4)
O6 C15 1.363(3)
O6 C18 1.431(3)
C13 C14 1.382(4)
C13 C12 1.393(4)
C14 C15 1.395(4)
C15 C10 1.407(3)
Cl2 C40 1.820(3)
Si2 C39 1.869(3)
Si2 C30 1.886(3)
Si2 C21 1.890(3)
Si2 C40 1.893(3)
O7 C22 1.359(3)
O7 C27 1.424(3)
O8 C24 1.371(3)
O8 C28 1.423(4)
O9 C26 1.371(3)
O9 C29 1.419(4)
O10 C31 1.372(3)
O10 C36 1.436(3)
C10 C11 1.400(4)
O11 C33 1.369(3)
O11 C37 1.430(3)
C11 C12 1.405(4)
O12 C35 1.366(3)
O12 C38 1.420(3)
C21 C26 1.398(4)
C21 C22 1.413(4)
C26 C25 1.406(4)
C23 C24 1.384(4)
C23 C22 1.401(4)
C25 C24 1.400(4)
C30 C35 1.399(4)
C30 C31 1.412(4)
C31 C32 1.395(4)
C32 C33 1.387(4)
C33 C34 1.387(4)
C34 C35 1.405(4)

loop_
_geom_torsion_atom_site_label_1
_geom_torsion_atom_site_label_2
_geom_torsion_atom_site_label_3
_geom_torsion_atom_site_label_4
_geom_torsion
C2 C1 Si1 C19 -2.5(3)
C6 C1 Si1 C19 178.4(2)
C2 C1 Si1 C10 120.7(2)
C6 C1 Si1 C10 -58.4(2)
C2 C1 Si1 C20 -120.2(2)
C6 C1 Si1 C20 60.6(2)
C7 O1 C2 C3 2.2(4)
C7 O1 C2 C1 -177.5(2)
C6 C1 C2 O1 179.4(2)
Si1 C1 C2 O1 0.3(3)
C6 C1 C2 C3 -0.2(4)
Si1 C1 C2 C3 -179.4(2)
O1 C2 C3 C4 -179.8(2)
C1 C2 C3 C4 -0.2(4)
C8 O2 C4 C5 170.2(2)
C8 O2 C4 C3 -9.8(4)
C2 C3 C4 O2 -179.7(2)
C2 C3 C4 C5 0.4(4)
O2 C4 C5 C6 179.8(2)
C3 C4 C5 C6 -0.3(4)
C9 O3 C6 C5 -14.2(4)
C9 O3 C6 C1 165.0(2)
C4 C5 C6 O3 178.9(2)
C4 C5 C6 C1 -0.2(4)
C2 C1 C6 O3 -178.8(2)
Si1 C1 C6 O3 0.5(3)
C2 C1 C6 C5 0.4(4)
Si1 C1 C6 C5 179.7(2)
C17 O5 C13 C14 162.5(3)
C17 O5 C13 C12 -18.9(4)
O5 C13 C14 C15 179.0(2)
C12 C13 C14 C15 0.3(4)
C18 O6 C15 C14 -4.9(4)
C18 O6 C15 C10 175.2(2)
C13 C14 C15 O6 -178.7(2)
C13 C14 C15 C10 1.3(4)
C19 Si1 C20 Cl1 -60.94(18)
C1 Si1 C20 Cl1 63.16(17)
C10 Si1 C20 Cl1 -177.57(13)
O6 C15 C10 C11 177.9(2)
C14 C15 C10 C11 -2.0(4)
O6 C15 C10 Si1 -5.7(3)
C14 C15 C10 Si1 174.3(2)
C19 Si1 C10 C11 60.7(2)
C1 Si1 C10 C11 -66.7(2)
C20 Si1 C10 C11 175.6(2)
C19 Si1 C10 C15 -115.6(2)
C1 Si1 C10 C15 117.0(2)
C20 Si1 C10 C15 -0.7(3)
C16 O4 C11 C10 -170.6(3)
C16 O4 C11 C12 9.6(4)
C15 C10 C11 O4 -178.6(2)
Si1 C10 C11 O4 4.8(3)
C15 C10 C11 C12 1.3(4)
Si1 C10 C11 C12 -175.4(2)
O5 C13 C12 C11 -179.6(3)
C14 C13 C12 C11 -1.1(4)
O4 C11 C12 C13 -179.9(2)
C10 C11 C12 C13 0.2(4)
C39 Si2 C21 C26 -59.6(2)
C30 Si2 C21 C26 66.3(2)
C40 Si2 C21 C26 -173.1(2)
C39 Si2 C21 C22 115.3(2)
C30 Si2 C21 C22 -118.7(2)
C40 Si2 C21 C22 1.9(3)
C29 O9 C26 C21 170.8(3)
C29 O9 C26 C25 -9.3(4)
C22 C21 C26 O9 176.8(2)
Si2 C21 C26 O9 -7.8(3)
C22 C21 C26 C25 -3.1(4)
Si2 C21 C26 C25 172.3(2)
C27 O7 C22 C23 -2.1(4)
C27 O7 C22 C21 177.3(2)
C24 C23 C22 O7 177.8(2)
C24 C23 C22 C21 -1.6(4)
C26 C21 C22 O7 -175.8(2)
Si2 C21 C22 O7 9.1(3)
C26 C21 C22 C23 3.6(4)
Si2 C21 C22 C23 -171.4(2)
O9 C26 C25 C24 -179.2(2)
C21 C26 C25 C24 0.6(4)
C28 O8 C24 C23 -177.6(3)
C28 O8 C24 C25 3.7(4)
C22 C23 C24 O8 -179.9(2)
C22 C23 C24 C25 -1.1(4)
C26 C25 C24 O8 -179.8(3)
C26 C25 C24 C23 1.6(4)
C39 Si2 C30 C35 11.3(3)
C21 Si2 C30 C35 -109.6(2)
C40 Si2 C30 C35 129.6(2)
C39 Si2 C30 C31 -171.3(2)
C21 Si2 C30 C31 67.7(2)
C40 Si2 C30 C31 -53.0(2)
C36 O10 C31 C32 0.7(4)
C36 O10 C31 C30 -179.1(2)
C35 C30 C31 O10 -178.5(2)
Si2 C30 C31 O10 3.9(3)
C35 C30 C31 C32 1.7(4)
Si2 C30 C31 C32 -175.9(2)
O10 C31 C32 C33 -179.8(2)
C30 C31 C32 C33 -0.1(4)
C37 O11 C33 C34 0.6(4)
C37 O11 C33 C32 -179.6(2)
C31 C32 C33 O11 178.7(2)
C31 C32 C33 C34 -1.5(4)
O11 C33 C34 C35 -178.9(3)
C32 C33 C34 C35 1.3(4)
C38 O12 C35 C30 -160.0(3)
C38 O12 C35 C34 20.0(4)
C31 C30 C35 O12 178.1(2)
Si2 C30 C35 O12 -4.5(4)
C31 C30 C35 C34 -1.9(4)
Si2 C30 C35 C34 175.5(2)
C33 C34 C35 O12 -179.5(3)
C33 C34 C35 C30 0.5(4)
C39 Si2 C40 Cl2 62.14(18)
C30 Si2 C40 Cl2 -62.58(17)
C21 Si2 C40 Cl2 176.99(13)
